data_7124362
loop_
_publ_author_name
'Lu, Jian'
'Wu, Hui-Fang'
'Wang, Wen-Fei'
'Xu, Jian-Gang'
'Zheng, Fa-Kun'
'Guo, Guo-Cong'

_publ_section_title
;
 Calcium-based efficient cathode-ray scintillating metal-organic
 frameworks constructed from \p-conjugated luminescent motifs
;
_journal_name_full 'Chemical Communications'
_journal_paper_doi 10.1039/C9CC06760D
_journal_year 2019
_chemical_formula_moiety 'C52 H42.72 Ca2 N4 O11'
_chemical_formula_sum 'C52 H46 Ca2 N4 O11'
_chemical_formula_weight 983.09
_chemical_melting_point ?
_chemical_name_common '[Ca2(L1)2(DMF)2(H2O)]n'
_space_group_crystal_system triclinic
_space_group_IT_number 2
_space_group_name_Hall '-P 1'
_space_group_name_H-M_alt 'P -1'
_symmetry_space_group_name_Hall '-P 1'
_symmetry_space_group_name_H-M 'P -1'
_atom_sites_solution_hydrogens mixed
_atom_sites_solution_primary dual
_audit_creation_date 2019-07-18
_audit_creation_method
;
Olex2 1.2
(compiled 2018.05.29 svn.r3508 for OlexSys, GUI svn.r5506)
;
_audit_update_record
;
2019-08-26 deposited with the CCDC.    2019-10-17 downloaded from the CCDC.
;
_cell_angle_alpha 94.7350(10)
_cell_angle_beta 96.2260(10)
_cell_angle_gamma 103.502(2)
_cell_formula_units_Z 2
_cell_length_a 9.9541(2)
_cell_length_b 15.0085(3)
_cell_length_c 16.4447(3)
_cell_measurement_reflns_used 45607
_cell_measurement_temperature 293(2)
_cell_measurement_theta_max 31.2800
_cell_measurement_theta_min 3.9180
_cell_volume 2359.95(8)
_computing_cell_refinement 'CrysAlisPro 1.171.39.23b (Rigaku OD, 2015)'
_computing_data_collection 'CrysAlisPro 1.171.39.23b (Rigaku OD, 2015)'
_computing_data_reduction 'CrysAlisPro 1.171.39.23b (Rigaku OD, 2015)'
_computing_molecular_graphics 'Olex2 (Dolomanov et al., 2009)'
_computing_publication_material 'Olex2 (Dolomanov et al., 2009)'
_computing_structure_refinement 'ShelXL (Sheldrick, 2015)'
_computing_structure_solution 'ShelXT (Sheldrick, 2015)'
_diffrn_ambient_temperature 293(2)
_diffrn_measured_fraction_theta_full 0.997
_diffrn_measured_fraction_theta_max 0.931
_diffrn_measurement_device_type 'multiwire proportional'
_diffrn_measurement_method 'phi and omega scans'
_diffrn_radiation_monochromator graphite
_diffrn_radiation_type MoK\a
_diffrn_radiation_wavelength 0.71073
_diffrn_reflns_av_R_equivalents 0.0395
_diffrn_reflns_av_unetI/netI 0.0182
_diffrn_reflns_Laue_measured_fraction_full 0.997
_diffrn_reflns_Laue_measured_fraction_max 0.931
_diffrn_reflns_limit_h_max 14
_diffrn_reflns_limit_h_min -14
_diffrn_reflns_limit_k_max 21
_diffrn_reflns_limit_k_min -20
_diffrn_reflns_limit_l_max 23
_diffrn_reflns_limit_l_min -23
_diffrn_reflns_number 191912
_diffrn_reflns_point_group_measured_fraction_full 0.997
_diffrn_reflns_point_group_measured_fraction_max 0.931
_diffrn_reflns_theta_full 25.242
_diffrn_reflns_theta_max 31.454
_diffrn_reflns_theta_min 3.763
_exptl_absorpt_coefficient_mu 0.309
_exptl_absorpt_correction_T_max 1.00000
_exptl_absorpt_correction_T_min 0.87215
_exptl_absorpt_correction_type multi-scan
_exptl_absorpt_process_details
;
CrysAlisPro 1.171.39.23b (Rigaku Oxford Diffraction, 2015)
Empirical absorption correction using spherical harmonics,
 implemented in SCALE3 ABSPACK scaling algorithm.
;
_exptl_crystal_colour yellow
_exptl_crystal_density_diffrn 1.383
_exptl_crystal_description sheet
_exptl_crystal_F_000 1028
_exptl_crystal_size_max 0.18
_exptl_crystal_size_mid 0.16
_exptl_crystal_size_min 0.14
_refine_diff_density_max 0.690
_refine_diff_density_min -0.556
_refine_diff_density_rms 0.057
_refine_ls_extinction_method none
_refine_ls_goodness_of_fit_ref 1.061
_refine_ls_hydrogen_treatment mixed
_refine_ls_matrix_type full
_refine_ls_number_parameters 707
_refine_ls_number_reflns 14571
_refine_ls_number_restraints 399
_refine_ls_restrained_S_all 1.137
_refine_ls_R_factor_all 0.0582
_refine_ls_R_factor_gt 0.0484
_refine_ls_shift/su_max 0.002
_refine_ls_shift/su_mean 0.000
_refine_ls_structure_factor_coef Fsqd
_refine_ls_weighting_details 'w=1/[\s^2^(Fo^2^)+(0.0592P)^2^+1.1782P] where P=(Fo^2^+2Fc^2^)/3'
_refine_ls_weighting_scheme calc
_refine_ls_wR_factor_gt 0.1197
_refine_ls_wR_factor_ref 0.1249
_reflns_Friedel_coverage 0.000
_reflns_number_gt 12599
_reflns_number_total 14571
_reflns_threshold_expression 'I > 2\s(I)'
_cod_data_source_file c9cc06760d2.cif
_cod_data_source_block Ca-SMOF-1
_cod_depositor_comments
;
The following automatic conversions were performed:

'_chemical_melting_point' value 'not measured' was changed to '?' -
the value is undefined or not given.

Automatic conversion script
Id: cif_fix_values 4973 2017-02-22 13:04:09Z antanas 
;
_cod_database_code 7124362
_shelx_shelxl_version_number 2017/1
_shelx_space_group_comment
;
The symmetry employed for this shelxl refinement is uniquely defined
by the following loop, which should always be used as a source of
symmetry information in preference to the above space-group names.
They are only intended as comments.
;
_olex2_refinement_description
;
1. Fixed Uiso
 At 1.2 times of:
  All C(H) groups, All C(H,H) groups, All N(H) groups
 At 1.5 times of:
  All C(H,H,H) groups, All O(H,H) groups
2. Restrained distances
 O1W-H1WA = O1W-H1WB
 0.82 with sigma of 0.01
 N2-H2 = N1-H1
 0.89 with sigma of 0.02
 C50-O10 = C50B-O10B
 1.25 with sigma of 0.02
 C47-O9 = C47-O9 = C47B-O9
 1.25 with sigma of 0.02
 C47-N3 = N3-C47B
 1.4 with sigma of 0.02
 C50-C51 = C50-C52 = C50B-C51B = C50B-C52B
 2.35 with sigma of 0.02
 C47-C48 = C47-C49 = C47B-C48B = C47B-C49B
 2.35 with sigma of 0.02
 C51-C52 = C51B-C52B = C48B-C49B = C48-C49
 2.4 with sigma of 0.02
 N4-C51 = N4-C52 = N4B-C51B = N4B-C52B
 1.42 with sigma of 0.02
 N3-C48 = N3-C49 = N3-C48B = N3-C49B
 1.42 with sigma of 0.02
 H1WA-H1WB
 1.39 with sigma of 0.01
 O10-N4 \\sim O10B-N4B
 with sigma of 0.02
3. Uiso/Uaniso restraints and constraints
C47 \\sim C48 \\sim C49 \\sim C47B \\sim C48B \\sim C49B: within 3.8A with
sigma of 0.03 and sigma for terminal atoms of 0.06
O10 \\sim N4 \\sim C50 \\sim C51 \\sim C52 \\sim O10B \\sim N4B \\sim C50B
\\sim C51B \\sim C52B: within 3.8A with sigma of 0.03 and sigma for terminal
atoms of 0.06
Uanis(C52) \\sim Ueq, Uanis(C49B) \\sim Ueq: with sigma of 0.01 and sigma for
terminal atoms of 0.02
4. Others
 Sof(C47B)=Sof(H47B)=Sof(C48B)=Sof(H48D)=Sof(H48E)=Sof(H48F)=Sof(C49B)=
 Sof(H49D)=Sof(H49E)=Sof(H49F)=Sof(O10B)=Sof(N4B)=Sof(C50B)=Sof(H50B)=Sof(C51B)=
 Sof(H51A)=Sof(H51B)=Sof(H51C)=Sof(C52B)=Sof(H52A)=Sof(H52B)=Sof(H52C)=1-FVAR(1)
 Sof(C47)=Sof(H47)=Sof(C48)=Sof(H48A)=Sof(H48B)=Sof(H48C)=Sof(C49)=Sof(H49A)=
 Sof(H49B)=Sof(H49C)=Sof(O10)=Sof(N4)=Sof(C50)=Sof(H50)=Sof(C51)=Sof(C52)=
 FVAR(1)
5.a Secondary CH2 refined with riding coordinates:
 C9(H9A,H9B), C32(H32A,H32B)
5.b Me refined with riding coordinates:
 C48(H48A,H48B,H48C), C49(H49A,H49B,H49C), C48B(H48D,H48E,H48F), C49B(H49D,
 H49E,H49F), C51B(H51A,H51B,H51C), C52B(H52A,H52B,H52C)
5.c Aromatic/amide H refined with riding coordinates:
 C3(H3), C6(H6), C8(H8), C12(H12), C13(H13), C14(H14), C15(H15), C17(H17),
 C19(H19), C20(H20), C21(H21), C22(H22), C26(H26), C29(H29), C31(H31), C35(H35),
  C36(H36), C37(H37), C38(H38), C40(H40), C42(H42), C43(H43), C44(H44),
 C45(H45), C47(H47), C47B(H47B), C50(H50), C50B(H50B)
;
_olex2_submission_special_instructions 'No special instructions were received'

loop_
_space_group_symop_operation_xyz
'x, y, z'
'-x, -y, -z'

loop_
_atom_site_label
_atom_site_type_symbol
_atom_site_fract_x
_atom_site_fract_y
_atom_site_fract_z
_atom_site_U_iso_or_equiv
_atom_site_adp_type
_atom_site_occupancy
_atom_site_site_symmetry_order
_atom_site_calc_flag
_atom_site_refinement_flags_posn
_atom_site_refinement_flags_adp
_atom_site_refinement_flags_occupancy
_atom_site_disorder_assembly
_atom_site_disorder_group
Ca1 Ca 1.00644(3) 0.31771(2) 0.60204(2) 0.02669(7) Uani 1 1 d . . . . .
Ca2 Ca 0.11505(2) -0.08450(2) 0.48517(2) 0.01893(6) Uani 1 1 d . . . . .
O1W O 1.03560(16) 0.31863(10) 0.74765(8) 0.0454(3) Uani 1 1 d D . . . .
H1WA H 1.033(3) 0.2713(12) 0.7704(15) 0.068 Uiso 1 1 d DR . . . .
H1WB H 0.979(2) 0.3473(15) 0.7612(16) 0.068 Uiso 1 1 d DR . . . .
O1 O 0.97184(19) 0.25387(10) 0.46689(8) 0.0579(4) Uani 1 1 d . . . . .
O2 O 0.9512(2) 0.12813(10) 0.38482(9) 0.0676(5) Uani 1 1 d . . . . .
O3 O 1.08356(15) 0.55841(8) 0.36247(8) 0.0421(3) Uani 1 1 d . . . . .
O4 O 1.13456(12) 0.56831(8) 0.23428(7) 0.0352(2) Uani 1 1 d . . . . .
O5 O 0.80005(10) 0.20333(8) 0.59376(7) 0.0320(2) Uani 1 1 d . . . . .
O6 O 0.64551(11) 0.10164(10) 0.50530(8) 0.0455(3) Uani 1 1 d . . . . .
O7 O 0.13148(10) 0.06132(7) 0.55054(7) 0.0294(2) Uani 1 1 d . . . . .
O8 O 0.08221(10) 0.18139(7) 0.61413(7) 0.0303(2) Uani 1 1 d . . . . .
N1 N 1.0671(2) 0.24268(10) 0.10962(9) 0.0579(5) Uani 1 1 d D . . . .
H1 H 1.097(3) 0.2817(17) 0.0756(15) 0.069 Uiso 1 1 d DR . . . .
N2 N 0.54201(12) 0.38246(9) 0.75922(8) 0.0331(3) Uani 1 1 d D . . . .
H2 H 0.6319(16) 0.3986(14) 0.7726(13) 0.040 Uiso 1 1 d DR . . . .
C1 C 0.9791(2) 0.21398(12) 0.39804(10) 0.0395(4) Uani 1 1 d . . . . .
C2 C 1.02106(19) 0.27184(11) 0.33037(9) 0.0337(3) Uani 1 1 d . . . . .
C3 C 1.05370(17) 0.36738(11) 0.34549(9) 0.0314(3) Uani 1 1 d . . . . .
H3 H 1.052171 0.395694 0.397745 0.038 Uiso 1 1 calc R . . . .
C4 C 1.08885(15) 0.42060(10) 0.28163(9) 0.0272(3) Uani 1 1 d . . . . .
C5 C 1.10532(15) 0.52375(10) 0.29368(9) 0.0286(3) Uani 1 1 d . . . . .
C6 C 1.09496(17) 0.37814(10) 0.20447(9) 0.0318(3) Uani 1 1 d . . . . .
H6 H 1.120784 0.414145 0.162689 0.038 Uiso 1 1 calc R . . . .
C7 C 1.0627(2) 0.28149(11) 0.18835(9) 0.0365(3) Uani 1 1 d . . . . .
C8 C 1.0243(2) 0.22860(11) 0.25185(10) 0.0394(4) Uani 1 1 d . . . . .
H8 H 1.000910 0.164589 0.242115 0.047 Uiso 1 1 calc R . . . .
C9 C 1.0172(2) 0.14539(11) 0.08277(10) 0.0426(4) Uani 1 1 d . . . . .
H9A H 0.925389 0.122772 0.098697 0.051 Uiso 1 1 calc R . . . .
H9B H 1.079469 0.112081 0.108878 0.051 Uiso 1 1 calc R . . . .
C10 C 1.0101(2) 0.12897(10) -0.01013(10) 0.0373(4) Uani 1 1 d . . . . .
C11 C 1.1150(2) 0.09818(11) -0.04677(11) 0.0417(4) Uani 1 1 d . . . . .
C12 C 1.2332(3) 0.07954(15) -0.00083(17) 0.0585(5) Uani 1 1 d . . . . .
H12 H 1.243224 0.087834 0.056376 0.070 Uiso 1 1 calc R . . . .
C13 C 1.3313(3) 0.0499(2) -0.0391(2) 0.0790(8) Uani 1 1 d . . . . .
H13 H 1.407777 0.038766 -0.007486 0.095 Uiso 1 1 calc R . . . .
C14 C 1.3202(4) 0.0357(2) -0.1252(3) 0.0897(10) Uani 1 1 d . . . . .
H14 H 1.388523 0.014776 -0.149935 0.108 Uiso 1 1 calc R . . . .
C15 C 1.2113(3) 0.05215(19) -0.17227(19) 0.0744(8) Uani 1 1 d . . . . .
H15 H 1.205425 0.042850 -0.229298 0.089 Uiso 1 1 calc R . . . .
C16 C 1.1042(3) 0.08391(13) -0.13548(13) 0.0507(5) Uani 1 1 d . . . . .
C17 C 0.9906(3) 0.09975(15) -0.18298(12) 0.0555(5) Uani 1 1 d . . . . .
H17 H 0.984438 0.090402 -0.240013 0.067 Uiso 1 1 calc R . . . .
C18 C 0.8856(2) 0.12921(13) -0.14793(11) 0.0485(5) Uani 1 1 d . . . . .
C19 C 0.7670(3) 0.1429(2) -0.19755(15) 0.0688(7) Uani 1 1 d . . . . .
H19 H 0.760145 0.132589 -0.254561 0.083 Uiso 1 1 calc R . . . .
C20 C 0.6644(3) 0.1707(2) -0.1630(2) 0.0786(8) Uani 1 1 d . . . . .
H20 H 0.586940 0.178233 -0.196207 0.094 Uiso 1 1 calc R . . . .
C21 C 0.6743(3) 0.18811(19) -0.07701(19) 0.0695(7) Uani 1 1 d . . . . .
H21 H 0.603367 0.207697 -0.053922 0.083 Uiso 1 1 calc R . . . .
C22 C 0.7860(3) 0.17682(14) -0.02683(14) 0.0532(5) Uani 1 1 d . . . . .
H22 H 0.790816 0.189824 0.029845 0.064 Uiso 1 1 calc R . . . .
C23 C 0.8957(2) 0.14542(11) -0.05971(10) 0.0400(4) Uani 1 1 d . . . . .
C24 C 0.67508(13) 0.16520(10) 0.56355(9) 0.0274(3) Uani 1 1 d . . . . .
C25 C 0.56162(13) 0.19698(9) 0.60212(8) 0.0235(2) Uani 1 1 d . . . . .
C26 C 0.42204(13) 0.14975(9) 0.58083(8) 0.0242(2) Uani 1 1 d . . . . .
H26 H 0.396518 0.098635 0.541387 0.029 Uiso 1 1 calc R . . . .
C27 C 0.32183(12) 0.18116(9) 0.62019(8) 0.0211(2) Uani 1 1 d . . . . .
C28 C 0.17004(12) 0.13798(8) 0.59382(8) 0.0202(2) Uani 1 1 d . . . . .
C29 C 0.35955(13) 0.25657(9) 0.68093(8) 0.0238(2) Uani 1 1 d . . . . .
H29 H 0.291172 0.275341 0.707355 0.029 Uiso 1 1 calc R . . . .
C30 C 0.49934(13) 0.30406(9) 0.70230(8) 0.0235(2) Uani 1 1 d . . . . .
C31 C 0.59966(13) 0.27310(9) 0.66135(8) 0.0248(3) Uani 1 1 d . . . . .
H31 H 0.693089 0.304105 0.674117 0.030 Uiso 1 1 calc R . . . .
C32 C 0.46137(17) 0.39620(13) 0.82611(11) 0.0419(4) Uani 1 1 d . . . . .
H32A H 0.465231 0.349884 0.863509 0.050 Uiso 1 1 calc R . . . .
H32B H 0.364659 0.388921 0.803809 0.050 Uiso 1 1 calc R . . . .
C33 C 0.51773(16) 0.49136(12) 0.87281(10) 0.0351(3) Uani 1 1 d . . . . .
C34 C 0.45439(17) 0.56358(14) 0.85619(10) 0.0398(4) Uani 1 1 d . . . . .
C35 C 0.3365(2) 0.5542(2) 0.79512(14) 0.0617(6) Uani 1 1 d . . . . .
H35 H 0.298249 0.497674 0.763777 0.074 Uiso 1 1 calc R . . . .
C36 C 0.2792(3) 0.6270(3) 0.78214(18) 0.0798(9) Uani 1 1 d . . . . .
H36 H 0.202478 0.618991 0.742200 0.096 Uiso 1 1 calc R . . . .
C37 C 0.3339(3) 0.7135(2) 0.8279(2) 0.0762(8) Uani 1 1 d . . . . .
H37 H 0.293647 0.762195 0.817711 0.091 Uiso 1 1 calc R . . . .
C38 C 0.4437(3) 0.72632(18) 0.88601(17) 0.0630(6) Uani 1 1 d . . . . .
H38 H 0.478576 0.783929 0.916110 0.076 Uiso 1 1 calc R . . . .
C39 C 0.5084(2) 0.65299(13) 0.90262(11) 0.0422(4) Uani 1 1 d . . . . .
C40 C 0.6213(2) 0.66630(12) 0.96378(11) 0.0424(4) Uani 1 1 d . . . . .
H40 H 0.654350 0.723727 0.994434 0.051 Uiso 1 1 calc R . . . .
C41 C 0.68580(17) 0.59647(12) 0.98019(10) 0.0361(3) Uani 1 1 d . . . . .
C42 C 0.8036(2) 0.61055(16) 1.04261(11) 0.0497(5) Uani 1 1 d . . . . .
H42 H 0.837387 0.668057 1.073024 0.060 Uiso 1 1 calc R . . . .
C43 C 0.8661(2) 0.5423(2) 1.05799(13) 0.0594(6) Uani 1 1 d . . . . .
H43 H 0.942064 0.552815 1.098865 0.071 Uiso 1 1 calc R . . . .
C44 C 0.8166(2) 0.45469(19) 1.01222(14) 0.0575(5) Uani 1 1 d . . . . .
H44 H 0.860523 0.407879 1.023304 0.069 Uiso 1 1 calc R . . . .
C45 C 0.7058(2) 0.43771(14) 0.95221(12) 0.0455(4) Uani 1 1 d . . . . .
H45 H 0.675832 0.379557 0.922576 0.055 Uiso 1 1 calc R . . . .
C46 C 0.63476(16) 0.50705(11) 0.93377(9) 0.0334(3) Uani 1 1 d . . . . .
O9 O 1.21388(17) 0.42113(12) 0.58724(13) 0.0671(5) Uani 1 1 d D . . . .
N3 N 1.3796(3) 0.54946(18) 0.57926(18) 0.0860(8) Uani 1 1 d D . . . .
C47 C 1.3368(4) 0.4625(3) 0.6004(3) 0.0503(9) Uani 0.546(4) 1 d D U P A 1
H47 H 1.401839 0.434198 0.625249 0.060 Uiso 0.546(4) 1 calc R . P A 1
C48 C 1.2956(9) 0.5999(5) 0.5485(6) 0.118(3) Uani 0.546(4) 1 d D U P A 1
H48A H 1.350664 0.658650 0.538648 0.177 Uiso 0.546(4) 1 calc R . P A 1
H48B H 1.242911 0.568235 0.497736 0.177 Uiso 0.546(4) 1 calc R . P A 1
H48C H 1.233019 0.608954 0.587176 0.177 Uiso 0.546(4) 1 calc R . P A 1
C49 C 1.5342(7) 0.5950(7) 0.6107(7) 0.148(4) Uani 0.546(4) 1 d D U P A 1
H49A H 1.579033 0.549395 0.630476 0.222 Uiso 0.546(4) 1 calc R . P A 1
H49B H 1.579406 0.621294 0.566503 0.222 Uiso 0.546(4) 1 calc R . P A 1
H49C H 1.540277 0.642620 0.654612 0.222 Uiso 0.546(4) 1 calc R . P A 1
C47B C 1.2411(7) 0.4975(5) 0.5661(5) 0.089(2) Uani 0.454(4) 1 d D U P A 2
H47B H 1.171098 0.521674 0.541282 0.107 Uiso 0.454(4) 1 calc R . P A 2
C48B C 1.4929(10) 0.5315(9) 0.6101(7) 0.119(3) Uani 0.454(4) 1 d D U P A 2
H48D H 1.569490 0.583876 0.609576 0.179 Uiso 0.454(4) 1 calc R . P A 2
H48E H 1.485909 0.518034 0.665807 0.179 Uiso 0.454(4) 1 calc R . P A 2
H48F H 1.508253 0.479185 0.578173 0.179 Uiso 0.454(4) 1 calc R . P A 2
C49B C 1.3820(15) 0.6374(8) 0.5382(10) 0.177(6) Uani 0.454(4) 1 d D U P A 2
H49D H 1.288351 0.639373 0.518750 0.265 Uiso 0.454(4) 1 calc R . P A 2
H49E H 1.424347 0.690186 0.577397 0.265 Uiso 0.454(4) 1 calc R . P A 2
H49F H 1.434753 0.637922 0.492637 0.265 Uiso 0.454(4) 1 calc R . P A 2
O10 O 0.2137(5) 0.0024(3) 0.3817(3) 0.0594(10) Uani 0.546(4) 1 d D U P A 1
N4 N 0.4540(10) 0.0719(7) 0.3168(6) 0.152(3) Uani 0.546(4) 1 d D U P A 1
C50 C 0.3648(12) 0.0395(8) 0.3717(5) 0.148(3) Uani 0.546(4) 1 d D U P A 1
H50 H 0.417912 0.041006 0.422133 0.177 Uiso 0.546(4) 1 calc R . P A 1
C51 C 0.5479(12) 0.1188(9) 0.3116(5) 0.151(4) Uani 0.546(4) 1 d D U P A 1
C52 C 0.3690(12) 0.1046(9) 0.2368(6) 0.152(3) Uani 0.546(4) 1 d D U P A 1
O10B O 0.1534(4) 0.0093(3) 0.3775(3) 0.0360(8) Uani 0.454(4) 1 d D U P A 2
N4B N 0.3558(8) 0.1012(5) 0.3182(4) 0.098(2) Uani 0.454(4) 1 d D U P A 2
C50B C 0.2214(8) 0.0642(6) 0.3482(5) 0.096(2) Uani 0.454(4) 1 d D U P A 2
H50B H 0.168733 0.106726 0.337869 0.115 Uiso 0.454(4) 1 calc R . P A 2
C51B C 0.4385(4) 0.0903(6) 0.3741(3) 0.079(2) Uani 0.454(4) 1 d D U P A 2
H51A H 0.408420 0.029472 0.390148 0.118 Uiso 0.454(4) 1 calc R . P A 2
H51B H 0.528709 0.097541 0.356175 0.118 Uiso 0.454(4) 1 calc R . P A 2
H51C H 0.443862 0.135200 0.420166 0.118 Uiso 0.454(4) 1 calc R . P A 2
C52B C 0.3502(13) 0.1750(10) 0.2733(9) 0.151(5) Uani 0.454(4) 1 d D U P A 2
H52A H 0.268353 0.158703 0.233261 0.227 Uiso 0.454(4) 1 calc R . P A 2
H52B H 0.346734 0.227471 0.309881 0.227 Uiso 0.454(4) 1 calc R . P A 2
H52C H 0.431580 0.189812 0.245890 0.227 Uiso 0.454(4) 1 calc R . P A 2

loop_
_atom_site_aniso_label
_atom_site_aniso_U_11
_atom_site_aniso_U_22
_atom_site_aniso_U_33
_atom_site_aniso_U_23
_atom_site_aniso_U_13
_atom_site_aniso_U_12
Ca1 0.02791(13) 0.02017(12) 0.02937(14) -0.00788(10) 0.00553(10) 0.00357(10)
Ca2 0.01523(10) 0.01759(11) 0.02259(12) -0.00509(8) 0.00232(8) 0.00391(8)
O1W 0.0634(9) 0.0419(7) 0.0334(6) -0.0023(5) -0.0007(6) 0.0231(6)
O1 0.0943(12) 0.0506(8) 0.0241(6) 0.0019(5) 0.0183(7) 0.0042(8)
O2 0.1262(16) 0.0351(7) 0.0444(8) 0.0121(6) 0.0381(9) 0.0106(8)
O3 0.0647(8) 0.0321(6) 0.0346(6) -0.0032(5) 0.0117(6) 0.0220(6)
O4 0.0407(6) 0.0262(5) 0.0375(6) 0.0015(4) 0.0098(5) 0.0044(4)
O5 0.0147(4) 0.0342(5) 0.0428(6) -0.0154(4) 0.0034(4) 0.0042(4)
O6 0.0203(5) 0.0578(8) 0.0507(7) -0.0348(6) -0.0002(5) 0.0102(5)
O7 0.0194(4) 0.0206(4) 0.0429(6) -0.0138(4) -0.0012(4) 0.0025(3)
O8 0.0161(4) 0.0267(5) 0.0449(6) -0.0138(4) -0.0021(4) 0.0076(4)
N1 0.1111(16) 0.0249(7) 0.0290(7) -0.0055(5) 0.0317(9) -0.0078(8)
N2 0.0188(5) 0.0372(7) 0.0344(6) -0.0228(5) 0.0038(5) -0.0017(5)
C1 0.0551(10) 0.0385(8) 0.0258(7) 0.0063(6) 0.0112(7) 0.0095(7)
C2 0.0488(9) 0.0296(7) 0.0229(6) 0.0030(5) 0.0106(6) 0.0072(6)
C3 0.0416(8) 0.0298(7) 0.0230(6) -0.0020(5) 0.0073(6) 0.0096(6)
C4 0.0307(7) 0.0238(6) 0.0266(6) -0.0019(5) 0.0060(5) 0.0063(5)
C5 0.0284(6) 0.0243(6) 0.0324(7) -0.0033(5) 0.0035(5) 0.0077(5)
C6 0.0432(8) 0.0238(6) 0.0269(7) 0.0011(5) 0.0121(6) 0.0025(6)
C7 0.0566(10) 0.0255(7) 0.0247(7) -0.0028(5) 0.0139(6) 0.0029(6)
C8 0.0659(11) 0.0244(7) 0.0260(7) 0.0003(5) 0.0144(7) 0.0045(7)
C9 0.0723(12) 0.0253(7) 0.0259(7) -0.0020(6) 0.0108(7) 0.0029(7)
C10 0.0595(10) 0.0218(6) 0.0269(7) -0.0021(5) 0.0114(7) 0.0016(6)
C11 0.0559(10) 0.0236(7) 0.0412(9) -0.0020(6) 0.0126(8) -0.0002(7)
C12 0.0611(13) 0.0394(10) 0.0700(14) 0.0003(9) 0.0058(11) 0.0059(9)
C13 0.0594(15) 0.0572(15) 0.120(3) 0.0046(16) 0.0143(16) 0.0147(12)
C14 0.079(2) 0.0678(17) 0.131(3) -0.0009(18) 0.055(2) 0.0197(15)
C15 0.090(2) 0.0624(15) 0.0761(17) -0.0015(13) 0.0492(16) 0.0140(14)
C16 0.0708(13) 0.0357(9) 0.0443(10) -0.0030(7) 0.0268(10) 0.0045(9)
C17 0.0852(16) 0.0492(11) 0.0282(8) -0.0014(7) 0.0179(9) 0.0055(10)
C18 0.0714(13) 0.0393(9) 0.0307(8) 0.0058(7) 0.0088(8) 0.0037(9)
C19 0.0850(18) 0.0732(16) 0.0443(11) 0.0182(11) -0.0023(11) 0.0125(14)
C20 0.0799(19) 0.0830(19) 0.0769(18) 0.0359(16) -0.0005(15) 0.0233(15)
C21 0.0776(17) 0.0594(14) 0.0839(18) 0.0251(13) 0.0237(14) 0.0295(13)
C22 0.0729(14) 0.0424(10) 0.0495(11) 0.0081(8) 0.0210(10) 0.0176(10)
C23 0.0614(11) 0.0271(7) 0.0301(7) 0.0034(6) 0.0128(7) 0.0050(7)
C24 0.0168(5) 0.0319(7) 0.0313(7) -0.0110(5) 0.0027(5) 0.0065(5)
C25 0.0149(5) 0.0270(6) 0.0264(6) -0.0088(5) 0.0020(4) 0.0054(4)
C26 0.0170(5) 0.0249(6) 0.0277(6) -0.0104(5) 0.0007(4) 0.0049(4)
C27 0.0141(5) 0.0212(5) 0.0255(6) -0.0069(4) -0.0008(4) 0.0039(4)
C28 0.0162(5) 0.0192(5) 0.0231(5) -0.0040(4) -0.0005(4) 0.0039(4)
C29 0.0151(5) 0.0263(6) 0.0274(6) -0.0102(5) 0.0011(4) 0.0050(4)
C30 0.0173(5) 0.0257(6) 0.0237(6) -0.0108(5) 0.0003(4) 0.0032(4)
C31 0.0145(5) 0.0284(6) 0.0274(6) -0.0099(5) 0.0011(4) 0.0025(4)
C32 0.0307(7) 0.0429(9) 0.0411(8) -0.0239(7) 0.0125(6) -0.0066(6)
C33 0.0266(7) 0.0393(8) 0.0315(7) -0.0187(6) 0.0095(5) -0.0026(6)
C34 0.0301(7) 0.0533(10) 0.0318(7) -0.0109(7) 0.0089(6) 0.0054(7)
C35 0.0387(10) 0.0932(18) 0.0461(11) -0.0093(11) 0.0007(8) 0.0102(11)
C36 0.0453(12) 0.136(3) 0.0659(16) 0.0250(18) 0.0050(11) 0.0349(16)
C37 0.0684(17) 0.092(2) 0.0843(19) 0.0261(17) 0.0242(15) 0.0405(16)
C38 0.0669(15) 0.0593(13) 0.0718(15) 0.0099(11) 0.0259(12) 0.0250(11)
C39 0.0426(9) 0.0426(9) 0.0415(9) -0.0028(7) 0.0168(7) 0.0083(7)
C40 0.0456(9) 0.0335(8) 0.0393(8) -0.0134(7) 0.0114(7) -0.0043(7)
C41 0.0309(7) 0.0395(8) 0.0289(7) -0.0110(6) 0.0080(6) -0.0061(6)
C42 0.0383(9) 0.0620(12) 0.0338(8) -0.0130(8) 0.0027(7) -0.0102(8)
C43 0.0391(10) 0.0941(18) 0.0403(10) 0.0002(11) 0.0015(8) 0.0109(11)
C44 0.0497(11) 0.0796(16) 0.0499(11) 0.0101(11) 0.0125(9) 0.0252(11)
C45 0.0453(10) 0.0463(10) 0.0443(9) -0.0050(8) 0.0141(8) 0.0100(8)
C46 0.0287(7) 0.0364(8) 0.0298(7) -0.0102(6) 0.0105(5) -0.0010(6)
O9 0.0506(9) 0.0507(9) 0.0916(13) 0.0083(9) 0.0185(8) -0.0085(7)
N3 0.0811(17) 0.0692(15) 0.0904(18) 0.0195(13) 0.0145(14) -0.0213(13)
C47 0.0381(17) 0.056(2) 0.056(2) 0.0175(17) 0.0085(15) 0.0041(15)
C48 0.137(7) 0.079(4) 0.131(6) 0.057(4) -0.006(5) 0.007(4)
C49 0.082(5) 0.133(7) 0.181(9) 0.027(6) 0.007(5) -0.067(5)
C47B 0.080(4) 0.078(4) 0.097(5) 0.021(4) -0.004(4) -0.003(3)
C48B 0.097(7) 0.155(10) 0.113(7) 0.060(7) 0.016(5) 0.028(7)
C49B 0.173(11) 0.131(8) 0.207(11) 0.101(8) -0.011(9) -0.010(8)
O10 0.076(3) 0.0547(19) 0.0476(17) 0.0112(14) 0.032(2) 0.002(2)
N4 0.113(6) 0.180(7) 0.130(6) -0.021(6) -0.038(5) 0.010(5)
C50 0.216(9) 0.162(7) 0.065(4) 0.013(5) -0.021(6) 0.063(7)
C51 0.183(8) 0.178(8) 0.079(4) 0.049(5) 0.029(5) 0.000(7)
C52 0.179(6) 0.157(6) 0.100(5) 0.036(5) -0.013(5) 0.006(5)
O10B 0.0339(17) 0.0426(16) 0.0329(14) 0.0077(11) 0.0164(14) 0.0057(14)
N4B 0.110(5) 0.092(4) 0.081(4) 0.026(3) 0.048(4) -0.020(4)
C50B 0.100(5) 0.111(6) 0.087(5) 0.022(4) 0.024(4) 0.039(4)
C51B 0.0243(19) 0.160(7) 0.032(2) 0.025(3) -0.0032(16) -0.018(3)
C52B 0.133(9) 0.176(11) 0.153(10) 0.070(9) 0.002(7) 0.044(8)

loop_
_atom_type_symbol
_atom_type_description
_atom_type_scat_dispersion_real
_atom_type_scat_dispersion_imag
_atom_type_scat_source
C C 0.0033 0.0016 'International Tables Vol C Tables 4.2.6.8 and 6.1.1.4'
H H 0.0000 0.0000 'International Tables Vol C Tables 4.2.6.8 and 6.1.1.4'
Ca Ca 0.2262 0.3064 'International Tables Vol C Tables 4.2.6.8 and 6.1.1.4'
N N 0.0061 0.0033 'International Tables Vol C Tables 4.2.6.8 and 6.1.1.4'
O O 0.0106 0.0060 'International Tables Vol C Tables 4.2.6.8 and 6.1.1.4'

loop_
_geom_angle_atom_site_label_1
_geom_angle_atom_site_label_2
_geom_angle_atom_site_label_3
_geom_angle
_geom_angle_site_symmetry_1
_geom_angle_site_symmetry_3
Ca2 Ca1 H1WB 114.7(5) 2_656 .
O1W Ca1 Ca2 107.51(4) . 2_656
O1W Ca1 H1WB 17.6(3) . .
O1 Ca1 Ca2 49.52(4) . 2_656
O1 Ca1 O1W 156.31(5) . .
O1 Ca1 H1WB 161.9(6) . .
O1 Ca1 O3 119.67(6) . 2_766
O1 Ca1 O5 76.75(5) . .
O1 Ca1 O8 78.38(5) . 1_655
O1 Ca1 O9 93.39(7) . .
O3 Ca1 Ca2 138.69(4) 2_766 2_656
O3 Ca1 O1W 80.70(4) 2_766 .
O3 Ca1 H1WB 64.4(3) 2_766 .
O3 Ca1 O5 97.24(5) 2_766 .
O3 Ca1 O8 159.31(4) 2_766 1_655
O3 Ca1 O9 88.60(6) 2_766 .
O5 Ca1 Ca2 44.08(2) . 2_656
O5 Ca1 O1W 89.44(5) . .
O5 Ca1 H1WB 85.3(6) . .
O5 Ca1 O8 76.13(4) . 1_655
O8 Ca1 Ca2 44.50(2) 1_655 2_656
O8 Ca1 O1W 79.67(4) 1_655 .
O8 Ca1 H1WB 95.3(3) 1_655 .
O9 Ca1 Ca2 127.76(5) . 2_656
O9 Ca1 O1W 99.46(6) . .
O9 Ca1 H1WB 104.5(6) . .
O9 Ca1 O5 170.06(6) . .
O9 Ca1 O8 101.00(5) . 1_655
O1 Ca2 C1 25.43(4) 2_656 2_656
O1 Ca2 C24 80.16(5) 2_656 2_656
O1 Ca2 C28 78.72(5) 2_656 2_556
O2 Ca2 O1 50.25(4) 2_656 2_656
O2 Ca2 O5 113.31(5) 2_656 2_656
O2 Ca2 O6 102.11(6) 2_656 2_656
O2 Ca2 O7 87.69(6) 2_656 2_556
O2 Ca2 O8 102.15(6) 2_656 2_556
O2 Ca2 C1 24.83(5) 2_656 2_656
O2 Ca2 C24 112.13(6) 2_656 2_656
O2 Ca2 C28 92.47(6) 2_656 2_556
O5 Ca2 O1 67.39(4) 2_656 2_656
O5 Ca2 O7 121.88(3) 2_656 2_556
O5 Ca2 O8 71.11(3) 2_656 2_556
O5 Ca2 C1 90.47(5) 2_656 2_656
O5 Ca2 C24 26.90(3) 2_656 2_656
O5 Ca2 C28 96.91(3) 2_656 2_556
O6 Ca2 O1 90.53(6) 2_656 2_656
O6 Ca2 O5 53.21(3) 2_656 2_656
O6 Ca2 O7 170.14(5) 2_656 2_556
O6 Ca2 O8 124.23(3) 2_656 2_556
O6 Ca2 C1 96.62(6) 2_656 2_656
O6 Ca2 C24 26.53(4) 2_656 2_656
O6 Ca2 C28 149.95(4) 2_656 2_556
O7 Ca2 O1 94.98(5) 2_556 2_656
O7 Ca2 O1 131.51(4) . 2_656
O7 Ca2 O2 81.43(5) . 2_656
O7 Ca2 O5 154.98(4) . 2_656
O7 Ca2 O6 105.32(4) . 2_656
O7 Ca2 O7 77.00(3) . 2_556
O7 Ca2 O8 127.48(3) . 2_556
O7 Ca2 C1 106.21(5) . 2_656
O7 Ca2 C1 91.83(5) 2_556 2_656
O7 Ca2 C24 147.20(4) 2_556 2_656
O7 Ca2 C24 129.89(4) . 2_656
O7 Ca2 C28 25.75(3) 2_556 2_556
O7 Ca2 C28 102.73(3) . 2_556
O7 Ca2 O10 82.29(11) . .
O7 Ca2 O10B 77.63(11) . .
O8 Ca2 O1 68.97(4) 2_556 2_656
O8 Ca2 O7 51.21(3) 2_556 2_556
O8 Ca2 C1 85.80(5) 2_556 2_656
O8 Ca2 C24 97.72(4) 2_556 2_656
O8 Ca2 C28 25.80(3) 2_556 2_556
C24 Ca2 C1 96.41(5) 2_656 2_656
C24 Ca2 C28 123.43(4) 2_656 2_556
C28 Ca2 C1 85.65(5) 2_556 2_656
O10 Ca2 O1 146.14(11) . 2_656
O10 Ca2 O2 162.32(11) . 2_656
O10 Ca2 O5 79.80(11) . 2_656
O10 Ca2 O6 75.70(14) . 2_656
O10 Ca2 O7 95.31(14) . 2_556
O10 Ca2 O8 93.20(12) . 2_556
O10 Ca2 C1 169.99(12) . 2_656
O10 Ca2 C24 73.83(13) . 2_656
O10 Ca2 C28 97.78(13) . 2_556
O10B Ca2 C28 84.67(10) . 2_556
Ca1 O1W H1WA 122.8(19) . .
Ca1 O1W H1WB 101.8(18) . .
H1WA O1W H1WB 113.6(16) . .
Ca1 O1 Ca2 90.00(4) . 2_656
C1 O1 Ca1 166.62(16) . .
C1 O1 Ca2 86.99(11) . 2_656
C1 O2 Ca2 101.25(11) . 2_656
C5 O3 Ca1 131.87(11) . 2_766
Ca1 O5 Ca2 95.01(3) . 2_656
C24 O5 Ca1 152.62(11) . .
C24 O5 Ca2 91.00(8) . 2_656
C24 O6 Ca2 92.83(8) . 2_656
Ca2 O7 Ca2 103.00(3) . 2_556
C28 O7 Ca2 165.36(9) . .
C28 O7 Ca2 91.46(7) . 2_556
Ca1 O8 Ca2 94.02(4) 1_455 2_556
C28 O8 Ca1 144.49(10) . 1_455
C28 O8 Ca2 94.92(7) . 2_556
C7 N1 H1 115.1(19) . .
C7 N1 C9 123.52(14) . .
C9 N1 H1 121.2(19) . .
C30 N2 H2 112.3(14) . .
C30 N2 C32 120.78(12) . .
C32 N2 H2 115.0(14) . .
O1 C1 Ca2 67.58(10) . 2_656
O1 C1 C2 118.54(16) . .
O2 C1 Ca2 53.92(9) . 2_656
O2 C1 O1 121.48(16) . .
O2 C1 C2 119.98(15) . .
C2 C1 Ca2 173.55(12) . 2_656
C3 C2 C1 119.89(14) . .
C3 C2 C8 120.59(14) . .
C8 C2 C1 119.51(14) . .
C2 C3 H3 120.2 . .
C2 C3 C4 119.50(13) . .
C4 C3 H3 120.2 . .
C3 C4 C5 120.15(13) . .
C6 C4 C3 120.04(13) . .
C6 C4 C5 119.49(13) . .
O3 C5 C4 117.47(14) . .
O4 C5 O3 124.63(14) . .
O4 C5 C4 117.84(13) . .
C4 C6 H6 119.5 . .
C4 C6 C7 121.06(14) . .
C7 C6 H6 119.5 . .
N1 C7 C6 118.65(14) . .
N1 C7 C8 122.68(14) . .
C8 C7 C6 118.65(13) . .
C2 C8 H8 119.9 . .
C7 C8 C2 120.13(14) . .
C7 C8 H8 119.9 . .
N1 C9 H9A 109.7 . .
N1 C9 H9B 109.7 . .
N1 C9 C10 109.69(13) . .
H9A C9 H9B 108.2 . .
C10 C9 H9A 109.7 . .
C10 C9 H9B 109.7 . .
C11 C10 C9 121.32(18) . .
C11 C10 C23 120.13(15) . .
C23 C10 C9 118.55(16) . .
C10 C11 C12 123.40(18) . .
C10 C11 C16 119.38(19) . .
C12 C11 C16 117.2(2) . .
C11 C12 H12 119.4 . .
C13 C12 C11 121.1(3) . .
C13 C12 H12 119.4 . .
C12 C13 H13 119.2 . .
C12 C13 C14 121.5(3) . .
C14 C13 H13 119.2 . .
C13 C14 H14 119.8 . .
C15 C14 C13 120.4(3) . .
C15 C14 H14 119.8 . .
C14 C15 H15 119.6 . .
C14 C15 C16 120.8(3) . .
C16 C15 H15 119.6 . .
C15 C16 C11 119.0(2) . .
C17 C16 C11 119.61(18) . .
C17 C16 C15 121.4(2) . .
C16 C17 H17 119.1 . .
C16 C17 C18 121.81(17) . .
C18 C17 H17 119.1 . .
C17 C18 C19 121.3(2) . .
C17 C18 C23 119.4(2) . .
C19 C18 C23 119.2(2) . .
C18 C19 H19 119.5 . .
C20 C19 C18 121.0(2) . .
C20 C19 H19 119.5 . .
C19 C20 H20 119.9 . .
C19 C20 C21 120.2(3) . .
C21 C20 H20 119.9 . .
C20 C21 H21 119.4 . .
C22 C21 C20 121.1(3) . .
C22 C21 H21 119.4 . .
C21 C22 H22 119.4 . .
C21 C22 C23 121.2(2) . .
C23 C22 H22 119.4 . .
C10 C23 C18 119.62(18) . .
C10 C23 C22 123.13(16) . .
C22 C23 C18 117.24(19) . .
O5 C24 Ca2 62.10(7) . 2_656
O5 C24 C25 117.43(11) . .
O6 C24 Ca2 60.64(7) . 2_656
O6 C24 O5 121.99(12) . .
O6 C24 C25 120.55(12) . .
C25 C24 Ca2 169.39(11) . 2_656
C26 C25 C24 120.97(11) . .
C31 C25 C24 118.24(11) . .
C31 C25 C26 120.76(11) . .
C25 C26 H26 120.8 . .
C27 C26 C25 118.33(11) . .
C27 C26 H26 120.8 . .
C26 C27 C28 120.06(11) . .
C26 C27 C29 121.21(11) . .
C29 C27 C28 118.60(11) . .
O7 C28 Ca2 62.79(7) . 2_556
O7 C28 O8 120.80(11) . .
O7 C28 C27 120.55(11) . .
O8 C28 Ca2 59.28(6) . 2_556
O8 C28 C27 118.63(11) . .
C27 C28 Ca2 166.74(9) . 2_556
C27 C29 H29 119.7 . .
C27 C29 C30 120.53(11) . .
C30 C29 H29 119.7 . .
N2 C30 C29 122.92(11) . .
N2 C30 C31 119.03(11) . .
C29 C30 C31 117.99(11) . .
C25 C31 C30 121.15(11) . .
C25 C31 H31 119.4 . .
C30 C31 H31 119.4 . .
N2 C32 H32A 109.5 . .
N2 C32 H32B 109.5 . .
N2 C32 C33 110.86(13) . .
H32A C32 H32B 108.1 . .
C33 C32 H32A 109.5 . .
C33 C32 H32B 109.5 . .
C34 C33 C32 120.62(15) . .
C34 C33 C46 120.03(14) . .
C46 C33 C32 119.34(17) . .
C33 C34 C35 123.86(18) . .
C33 C34 C39 119.52(16) . .
C35 C34 C39 116.6(2) . .
C34 C35 H35 119.5 . .
C36 C35 C34 121.1(2) . .
C36 C35 H35 119.5 . .
C35 C36 H36 119.3 . .
C35 C36 C37 121.3(2) . .
C37 C36 H36 119.3 . .
C36 C37 H37 119.8 . .
C38 C37 C36 120.3(3) . .
C38 C37 H37 119.8 . .
C37 C38 H38 119.4 . .
C37 C38 C39 121.1(3) . .
C39 C38 H38 119.4 . .
C38 C39 C34 119.6(2) . .
C40 C39 C34 119.51(18) . .
C40 C39 C38 120.9(2) . .
C39 C40 H40 119.2 . .
C41 C40 C39 121.70(15) . .
C41 C40 H40 119.2 . .
C40 C41 C42 121.71(16) . .
C40 C41 C46 119.67(15) . .
C42 C41 C46 118.62(18) . .
C41 C42 H42 119.3 . .
C43 C42 C41 121.34(19) . .
C43 C42 H42 119.3 . .
C42 C43 H43 119.9 . .
C42 C43 C44 120.1(2) . .
C44 C43 H43 119.9 . .
C43 C44 H44 119.5 . .
C45 C44 C43 121.0(2) . .
C45 C44 H44 119.5 . .
C44 C45 H45 119.3 . .
C44 C45 C46 121.37(19) . .
C46 C45 H45 119.3 . .
C33 C46 C41 119.54(16) . .
C33 C46 C45 122.90(15) . .
C45 C46 C41 117.56(16) . .
C47 O9 Ca1 159.5(2) . .
C47B O9 Ca1 133.5(4) . .
C47 N3 C49 113.2(5) . .
C48 N3 C47 125.3(4) . .
C48 N3 C49 120.3(5) . .
C47B N3 C49B 106.5(6) . .
C48B N3 C47B 132.2(6) . .
C48B N3 C49B 120.9(7) . .
O9 C47 N3 120.8(3) . .
O9 C47 H47 119.6 . .
N3 C47 H47 119.6 . .
N3 C48 H48A 109.5 . .
N3 C48 H48B 109.5 . .
N3 C48 H48C 109.5 . .
H48A C48 H48B 109.5 . .
H48A C48 H48C 109.5 . .
H48B C48 H48C 109.5 . .
N3 C49 H49A 109.5 . .
N3 C49 H49B 109.5 . .
N3 C49 H49C 109.5 . .
H49A C49 H49B 109.5 . .
H49A C49 H49C 109.5 . .
H49B C49 H49C 109.5 . .
O9 C47B N3 119.2(6) . .
O9 C47B H47B 120.4 . .
N3 C47B H47B 120.4 . .
N3 C48B H48D 109.5 . .
N3 C48B H48E 109.5 . .
N3 C48B H48F 109.5 . .
H48D C48B H48E 109.5 . .
H48D C48B H48F 109.5 . .
H48E C48B H48F 109.5 . .
N3 C49B H49D 109.5 . .
N3 C49B H49E 109.5 . .
N3 C49B H49F 109.5 . .
H49D C49B H49E 109.5 . .
H49D C49B H49F 109.5 . .
H49E C49B H49F 109.5 . .
C50 O10 Ca2 129.5(4) . .
C50 N4 C52 110.6(8) . .
C51 N4 C50 143.3(12) . .
C51 N4 C52 93.2(10) . .
O10 C50 H50 107.9 . .
N4 C50 O10 144.2(7) . .
N4 C50 H50 107.9 . .
N4 C51 C52 55.4(8) . .
N4 C52 C51 31.4(4) . .
C50B O10B Ca2 150.9(5) . .
C51B N4B C50B 101.7(5) . .
C51B N4B C52B 132.7(9) . .
C52B N4B C50B 111.4(8) . .
O10B C50B N4B 149.2(8) . .
O10B C50B H50B 105.4 . .
N4B C50B H50B 105.4 . .
N4B C51B H51A 109.5 . .
N4B C51B H51B 109.5 . .
N4B C51B H51C 109.5 . .
H51A C51B H51B 109.5 . .
H51A C51B H51C 109.5 . .
H51B C51B H51C 109.5 . .
N4B C52B H52A 109.5 . .
N4B C52B H52B 109.5 . .
N4B C52B H52C 109.5 . .
H52A C52B H52B 109.5 . .
H52A C52B H52C 109.5 . .
H52B C52B H52C 109.5 . .

loop_
_geom_bond_atom_site_label_1
_geom_bond_atom_site_label_2
_geom_bond_distance
_geom_bond_site_symmetry_2
Ca1 Ca2 3.5480(4) 2_656
Ca1 O1W 2.3791(13) .
Ca1 H1WB 2.67(2) .
Ca1 O1 2.3032(13) .
Ca1 O3 2.3048(12) 2_766
Ca1 O5 2.3324(11) .
Ca1 O8 2.3557(11) 1_655
Ca1 O9 2.3252(15) .
Ca2 O1 2.6988(15) 2_656
Ca2 O2 2.4023(14) 2_656
Ca2 O5 2.4776(10) 2_656
Ca2 O6 2.4461(11) 2_656
Ca2 O7 2.5706(10) 2_556
Ca2 O7 2.3191(10) .
Ca2 O8 2.4932(10) 2_556
Ca2 C1 2.9154(17) 2_656
Ca2 C24 2.8030(13) 2_656
Ca2 C28 2.8896(12) 2_556
Ca2 O10 2.386(4) .
Ca2 O10B 2.360(4) .
O1W H1WA 0.826(9) .
O1W H1WB 0.827(9) .
O1 C1 1.254(2) .
O2 C1 1.248(2) .
O3 C5 1.2671(18) .
O4 C5 1.2510(19) .
O5 C24 1.2682(16) .
O6 C24 1.2534(17) .
O7 C28 1.2558(15) .
O8 C28 1.2624(15) .
N1 H1 0.866(17) .
N1 C7 1.3845(19) .
N1 C9 1.443(2) .
N2 H2 0.869(15) .
N2 C30 1.3927(16) .
N2 C32 1.4589(19) .
C1 C2 1.503(2) .
C2 C3 1.389(2) .
C2 C8 1.404(2) .
C3 H3 0.9300 .
C3 C4 1.397(2) .
C4 C5 1.5122(19) .
C4 C6 1.3859(19) .
C6 H6 0.9300 .
C6 C7 1.407(2) .
C7 C8 1.396(2) .
C8 H8 0.9300 .
C9 H9A 0.9700 .
C9 H9B 0.9700 .
C9 C10 1.519(2) .
C10 C11 1.407(3) .
C10 C23 1.410(3) .
C11 C12 1.425(3) .
C11 C16 1.445(3) .
C12 H12 0.9300 .
C12 C13 1.355(4) .
C13 H13 0.9300 .
C13 C14 1.404(5) .
C14 H14 0.9300 .
C14 C15 1.345(5) .
C15 H15 0.9300 .
C15 C16 1.436(3) .
C16 C17 1.381(4) .
C17 H17 0.9300 .
C17 C18 1.388(3) .
C18 C19 1.427(3) .
C18 C23 1.440(2) .
C19 H19 0.9300 .
C19 C20 1.351(4) .
C20 H20 0.9300 .
C20 C21 1.405(4) .
C21 H21 0.9300 .
C21 C22 1.364(4) .
C22 H22 0.9300 .
C22 C23 1.425(3) .
C24 C25 1.5041(17) .
C25 C26 1.3961(17) .
C25 C31 1.3898(17) .
C26 H26 0.9300 .
C26 C27 1.3948(17) .
C27 C28 1.4984(16) .
C27 C29 1.3976(16) .
C29 H29 0.9300 .
C29 C30 1.3990(17) .
C30 C31 1.4062(17) .
C31 H31 0.9300 .
C32 H32A 0.9700 .
C32 H32B 0.9700 .
C32 C33 1.515(2) .
C33 C34 1.406(3) .
C33 C46 1.413(2) .
C34 C35 1.432(3) .
C34 C39 1.441(3) .
C35 H35 0.9300 .
C35 C36 1.366(4) .
C36 H36 0.9300 .
C36 C37 1.403(5) .
C37 H37 0.9300 .
C37 C38 1.338(4) .
C38 H38 0.9300 .
C38 C39 1.429(3) .
C39 C40 1.390(3) .
C40 H40 0.9300 .
C40 C41 1.381(3) .
C41 C42 1.436(3) .
C41 C46 1.439(2) .
C42 H42 0.9300 .
C42 C43 1.344(4) .
C43 H43 0.9300 .
C43 C44 1.411(4) .
C44 H44 0.9300 .
C44 C45 1.359(3) .
C45 H45 0.9300 .
C45 C46 1.423(3) .
O9 C47 1.223(4) .
O9 C47B 1.204(7) .
N3 C47 1.362(4) .
N3 C48 1.340(7) .
N3 C49 1.542(6) .
N3 C47B 1.400(7) .
N3 C48B 1.282(8) .
N3 C49B 1.528(9) .
C47 H47 0.9300 .
C48 H48A 0.9600 .
C48 H48B 0.9600 .
C48 H48C 0.9600 .
C49 H49A 0.9600 .
C49 H49B 0.9600 .
C49 H49C 0.9600 .
C47B H47B 0.9300 .
C48B H48D 0.9600 .
C48B H48E 0.9600 .
C48B H48F 0.9600 .
C49B H49D 0.9600 .
C49B H49E 0.9600 .
C49B H49F 0.9600 .
O10 C50 1.509(12) .
N4 C50 1.373(14) .
N4 C51 1.047(10) .
N4 C52 1.656(11) .
C50 H50 0.9300 .
C51 C52 2.008(13) .
O10B C50B 1.116(8) .
N4B C50B 1.478(10) .
N4B C51B 1.214(9) .
N4B C52B 1.389(10) .
C50B H50B 0.9300 .
C51B H51A 0.9600 .
C51B H51B 0.9600 .
C51B H51C 0.9600 .
C52B H52A 0.9600 .
C52B H52B 0.9600 .
C52B H52C 0.9600 .

loop_
_geom_torsion_atom_site_label_1
_geom_torsion_atom_site_label_2
_geom_torsion_atom_site_label_3
_geom_torsion_atom_site_label_4
_geom_torsion
_geom_torsion_site_symmetry_1
_geom_torsion_site_symmetry_4
Ca1 O1 C1 Ca2 77.2(6) . 2_656
Ca1 O1 C1 O2 75.6(6) . .
Ca1 O1 C1 C2 -105.0(6) . .
Ca1 O3 C5 O4 30.4(2) 2_766 .
Ca1 O3 C5 C4 -146.97(12) 2_766 .
Ca1 O5 C24 Ca2 102.93(19) . 2_656
Ca1 O5 C24 O6 92.9(2) . .
Ca1 O5 C24 C25 -89.0(2) . .
Ca1 O8 C28 Ca2 -103.99(15) 1_455 2_556
Ca1 O8 C28 O7 -117.20(15) 1_455 .
Ca1 O8 C28 C27 60.9(2) 1_455 .
Ca1 O9 C47 N3 -153.0(5) . .
Ca1 O9 C47B N3 167.2(3) . .
Ca2 O1 C1 O2 -1.7(2) 2_656 .
Ca2 O1 C1 C2 177.77(16) 2_656 .
Ca2 O2 C1 O1 1.9(3) 2_656 .
Ca2 O2 C1 C2 -177.52(15) 2_656 .
Ca2 O5 C24 O6 -10.03(18) 2_656 .
Ca2 O5 C24 C25 168.03(12) 2_656 .
Ca2 O6 C24 O5 10.17(18) 2_656 .
Ca2 O6 C24 C25 -167.83(13) 2_656 .
Ca2 O7 C28 Ca2 -171.2(4) . 2_556
Ca2 O7 C28 O8 -158.5(3) . .
Ca2 O7 C28 O8 12.75(14) 2_556 .
Ca2 O7 C28 C27 23.5(5) . .
Ca2 O7 C28 C27 -165.33(11) 2_556 .
Ca2 O8 C28 O7 -13.20(14) 2_556 .
Ca2 O8 C28 C27 164.92(10) 2_556 .
Ca2 C24 C25 C26 -85.8(5) 2_656 .
Ca2 C24 C25 C31 92.4(5) 2_656 .
Ca2 O10 C50 N4 160.8(14) . .
Ca2 O10B C50B N4B 53(2) . .
O1 C1 C2 C3 1.4(3) . .
O1 C1 C2 C8 -177.42(19) . .
O2 C1 C2 C3 -179.2(2) . .
O2 C1 C2 C8 2.0(3) . .
O5 C24 C25 C26 -170.51(15) . .
O5 C24 C25 C31 7.7(2) . .
O6 C24 C25 C26 7.6(2) . .
O6 C24 C25 C31 -174.26(16) . .
N1 C7 C8 C2 -179.6(2) . .
N1 C9 C10 C11 100.5(2) . .
N1 C9 C10 C23 -79.4(2) . .
N2 C30 C31 C25 -177.91(14) . .
N2 C32 C33 C34 98.65(19) . .
N2 C32 C33 C46 -81.6(2) . .
C1 C2 C3 C4 -178.22(16) . .
C1 C2 C8 C7 179.80(18) . .
C2 C3 C4 C5 171.61(15) . .
C2 C3 C4 C6 -1.9(2) . .
C3 C2 C8 C7 1.0(3) . .
C3 C4 C5 O3 -1.3(2) . .
C3 C4 C5 O4 -178.82(14) . .
C3 C4 C6 C7 1.7(2) . .
C4 C6 C7 N1 178.37(18) . .
C4 C6 C7 C8 -0.1(3) . .
C5 C4 C6 C7 -171.88(15) . .
C6 C4 C5 O3 172.25(15) . .
C6 C4 C5 O4 -5.3(2) . .
C6 C7 C8 C2 -1.2(3) . .
C7 N1 C9 C10 168.6(2) . .
C8 C2 C3 C4 0.6(3) . .
C9 N1 C7 C6 -170.8(2) . .
C9 N1 C7 C8 7.6(4) . .
C9 C10 C11 C12 0.5(3) . .
C9 C10 C11 C16 -179.71(15) . .
C9 C10 C23 C18 -179.18(15) . .
C9 C10 C23 C22 0.0(2) . .
C10 C11 C12 C13 180.0(2) . .
C10 C11 C16 C15 -179.76(19) . .
C10 C11 C16 C17 -0.7(3) . .
C11 C10 C23 C18 0.9(2) . .
C11 C10 C23 C22 -179.85(17) . .
C11 C12 C13 C14 -0.5(4) . .
C11 C16 C17 C18 0.0(3) . .
C12 C11 C16 C15 0.0(3) . .
C12 C11 C16 C17 179.12(19) . .
C12 C13 C14 C15 0.6(5) . .
C13 C14 C15 C16 -0.4(5) . .
C14 C15 C16 C11 0.1(4) . .
C14 C15 C16 C17 -179.0(3) . .
C15 C16 C17 C18 179.1(2) . .
C16 C11 C12 C13 0.2(3) . .
C16 C17 C18 C19 -178.3(2) . .
C16 C17 C18 C23 1.1(3) . .
C17 C18 C19 C20 179.3(2) . .
C17 C18 C23 C10 -1.6(3) . .
C17 C18 C23 C22 179.17(18) . .
C18 C19 C20 C21 1.1(4) . .
C19 C18 C23 C10 177.80(19) . .
C19 C18 C23 C22 -1.5(3) . .
C19 C20 C21 C22 -0.6(4) . .
C20 C21 C22 C23 -1.1(4) . .
C21 C22 C23 C10 -177.2(2) . .
C21 C22 C23 C18 2.0(3) . .
C23 C10 C11 C12 -179.60(17) . .
C23 C10 C11 C16 0.2(2) . .
C23 C18 C19 C20 -0.1(4) . .
C24 C25 C26 C27 178.42(13) . .
C24 C25 C31 C30 -177.31(14) . .
C25 C26 C27 C28 174.41(13) . .
C25 C26 C27 C29 -1.5(2) . .
C26 C25 C31 C30 0.9(2) . .
C26 C27 C28 Ca2 -84.6(4) . 2_556
C26 C27 C28 O7 16.4(2) . .
C26 C27 C28 O8 -161.76(14) . .
C26 C27 C29 C30 1.6(2) . .
C27 C29 C30 N2 176.56(14) . .
C27 C29 C30 C31 -0.5(2) . .
C28 C27 C29 C30 -174.36(13) . .
C29 C27 C28 Ca2 91.5(4) . 2_556
C29 C27 C28 O7 -167.58(13) . .
C29 C27 C28 O8 14.3(2) . .
C29 C30 C31 C25 -0.8(2) . .
C30 N2 C32 C33 -172.63(15) . .
C31 C25 C26 C27 0.3(2) . .
C32 N2 C30 C29 28.8(2) . .
C32 N2 C30 C31 -154.25(16) . .
C32 C33 C34 C35 -0.8(3) . .
C32 C33 C34 C39 178.78(15) . .
C32 C33 C46 C41 -177.93(14) . .
C32 C33 C46 C45 1.8(2) . .
C33 C34 C35 C36 179.7(2) . .
C33 C34 C39 C38 -179.75(17) . .
C33 C34 C39 C40 -0.7(2) . .
C34 C33 C46 C41 1.8(2) . .
C34 C33 C46 C45 -178.40(16) . .
C34 C35 C36 C37 0.2(4) . .
C34 C39 C40 C41 1.5(3) . .
C35 C34 C39 C38 -0.1(3) . .
C35 C34 C39 C40 178.97(18) . .
C35 C36 C37 C38 -0.4(4) . .
C36 C37 C38 C39 0.4(4) . .
C37 C38 C39 C34 -0.1(3) . .
C37 C38 C39 C40 -179.2(2) . .
C38 C39 C40 C41 -179.44(18) . .
C39 C34 C35 C36 0.1(3) . .
C39 C40 C41 C42 179.17(17) . .
C39 C40 C41 C46 -0.7(3) . .
C40 C41 C42 C43 -179.75(19) . .
C40 C41 C46 C33 -1.0(2) . .
C40 C41 C46 C45 179.18(16) . .
C41 C42 C43 C44 0.3(3) . .
C42 C41 C46 C33 179.14(15) . .
C42 C41 C46 C45 -0.6(2) . .
C42 C43 C44 C45 0.0(3) . .
C43 C44 C45 C46 -0.6(3) . .
C44 C45 C46 C33 -178.86(18) . .
C44 C45 C46 C41 0.9(3) . .
C46 C33 C34 C35 179.40(17) . .
C46 C33 C34 C39 -1.0(2) . .
C46 C41 C42 C43 0.1(3) . .
C48 N3 C47 O9 4.8(8) . .
C49 N3 C47 O9 172.5(6) . .
C48B N3 C47B O9 1.4(13) . .
C49B N3 C47B O9 174.2(10) . .
C50 N4 C51 C52 -132(3) . .
C50 N4 C52 C51 151.5(17) . .
C51 N4 C50 O10 146(2) . .
C52 N4 C50 O10 19(2) . .
C51B N4B C50B O10B -44.7(18) . .
C52B N4B C50B O10B 169.8(16) . .
